data_7703986
loop_
_publ_author_name
'Zhang, Pei-Lu'
'Hou, Xiao-Xiao'
'Liu, Mei-Rong'
'Huang, Fu-Ping'
'Qin, Xiu-Ying'

_publ_section_title
;
 Two novel chiral tetranucleate copper-based complexes: crystal
 structures, nanoparticles, and inhibiting angiogenesis and the growth of
 human breast cancer by regulating the VEGF/VEGFR2 signal pathway in
 vitro.
;
_journal_issue 18
_journal_name_full 'Dalton transactions (Cambridge, England : 2003)'
_journal_page_first 6043
_journal_page_last 6055
_journal_paper_doi 10.1039/d0dt00380h
_journal_volume 49
_journal_year 2020
_chemical_formula_moiety 'C48 H56 Cu4 N8 O16 S4'
_chemical_formula_sum 'C48 H56 Cu4 N8 O16 S4'
_chemical_formula_weight 1383.40
_space_group_crystal_system tetragonal
_space_group_IT_number 77
_space_group_name_Hall 'P 4c'
_space_group_name_H-M_alt 'P 42'
_atom_sites_solution_hydrogens geom
_atom_sites_solution_primary dual
_audit_creation_date 2019-03-05
_audit_creation_method
;
Olex2 1.2
(compiled 2018.05.29 svn.r3508 for OlexSys, GUI svn.r5506)
;
_audit_update_record
;
2019-12-14 deposited with the CCDC.	2020-04-07 downloaded from the CCDC.
;
_cell_angle_alpha 90
_cell_angle_beta 90
_cell_angle_gamma 90
_cell_formula_units_Z 2
_cell_length_a 14.2730(3)
_cell_length_b 14.2730(3)
_cell_length_c 13.9589(3)
_cell_measurement_reflns_used 6216
_cell_measurement_temperature 293(2)
_cell_measurement_theta_max 27.8120
_cell_measurement_theta_min 4.0230
_cell_volume 2843.69(10)
_computing_cell_refinement 'CrysAlisPro 1.171.39.46 (Rigaku OD, 2018)'
_computing_data_collection 'CrysAlisPro 1.171.39.46 (Rigaku OD, 2018)'
_computing_data_reduction 'CrysAlisPro 1.171.39.46 (Rigaku OD, 2018)'
_computing_molecular_graphics 'Olex2 (Dolomanov et al., 2009)'
_computing_publication_material 'Olex2 (Dolomanov et al., 2009)'
_computing_structure_refinement 'ShelXL (Sheldrick, 2015)'
_computing_structure_solution 'ShelXT (Sheldrick, 2015)'
_diffrn_ambient_temperature 293(2)
_diffrn_detector 'CCD plate'
_diffrn_detector_area_resol_mean 16.0233
_diffrn_detector_type Eos
_diffrn_measured_fraction_theta_full 0.996
_diffrn_measured_fraction_theta_max 0.997
_diffrn_measurement_details
;
List of Runs (angles in degrees, time in seconds):

  # Type    Start    End  Width  t~exp~   \w     \q     \k     \f   Frames
#--------------------------------------------------------------------------
  1  \w     21.00  60.00   1.00    5.00    --   18.63 -99.00  60.00   39
  2  \w    -70.00 -27.00   1.00    5.00    --  -18.94 -38.00  60.00   43
  3  \w    -49.00  50.00   1.00    5.00    --  -18.94  77.00 -90.00   99
  4  \w    -85.00 -26.00   1.00    5.00    --  -18.94 -77.00   0.00   59
  5  \w    -62.00  24.00   1.00    5.00    --  -18.94  19.00 120.00   86
  6  \w    -81.00   8.00   1.00    5.00    --  -18.94 -77.00 150.00   89
  7  \w    -61.00 -36.00   1.00    5.00    --  -18.94-178.00 120.00   25
;
_diffrn_measurement_device 'four-circle diffractometer'
_diffrn_measurement_device_type 'SuperNova, Single source at offset/far, Eos'
_diffrn_measurement_method '\w scans'
_diffrn_orient_matrix_type 'CrysAlisPro convention (1999,Acta A55,543-557)'
_diffrn_orient_matrix_UB_11 -0.0122278000
_diffrn_orient_matrix_UB_12 -0.0439915000
_diffrn_orient_matrix_UB_13 0.0201289000
_diffrn_orient_matrix_UB_21 -0.0453624000
_diffrn_orient_matrix_UB_22 0.0173219000
_diffrn_orient_matrix_UB_23 0.0107634000
_diffrn_orient_matrix_UB_31 -0.0161595000
_diffrn_orient_matrix_UB_32 -0.0154078000
_diffrn_orient_matrix_UB_33 -0.0453768000
_diffrn_radiation_monochromator mirror
_diffrn_radiation_probe x-ray
_diffrn_radiation_type MoK\a
_diffrn_radiation_wavelength 0.71073
_diffrn_reflns_av_R_equivalents 0.0371
_diffrn_reflns_av_unetI/netI 0.0368
_diffrn_reflns_Laue_measured_fraction_full 0.996
_diffrn_reflns_Laue_measured_fraction_max 0.997
_diffrn_reflns_limit_h_max 17
_diffrn_reflns_limit_h_min -17
_diffrn_reflns_limit_k_max 17
_diffrn_reflns_limit_k_min -17
_diffrn_reflns_limit_l_max 17
_diffrn_reflns_limit_l_min -17
_diffrn_reflns_number 24081
_diffrn_reflns_point_group_measured_fraction_full 0.996
_diffrn_reflns_point_group_measured_fraction_max 0.996
_diffrn_reflns_theta_full 25.242
_diffrn_reflns_theta_max 26.367
_diffrn_reflns_theta_min 3.510
_diffrn_source 'micro-focus sealed X-ray tube'
_diffrn_source_type 'SuperNova (Mo) X-ray Source'
_exptl_absorpt_coefficient_mu 1.696
_exptl_absorpt_correction_T_max 1.00000
_exptl_absorpt_correction_T_min 0.83827
_exptl_absorpt_correction_type multi-scan
_exptl_absorpt_process_details
;
CrysAlisPro 1.171.39.46 (Rigaku Oxford Diffraction, 2018)
Empirical absorption correction using spherical harmonics,
 implemented in SCALE3 ABSPACK scaling algorithm.
;
_exptl_crystal_colour green
_exptl_crystal_density_diffrn 1.616
_exptl_crystal_description needlelike
_exptl_crystal_F_000 1416
_refine_diff_density_max 0.651
_refine_diff_density_min -0.533
_refine_diff_density_rms 0.077
_refine_ls_abs_structure_details
;
 Flack x determined using 1620 quotients [(I+)-(I-)]/[(I+)+(I-)]
 (Parsons, Flack and Wagner, Acta Cryst. B69 (2013) 249-259).
;
_refine_ls_abs_structure_Flack 0.009(9)
_refine_ls_extinction_method none
_refine_ls_goodness_of_fit_ref 1.079
_refine_ls_hydrogen_treatment constr
_refine_ls_matrix_type full
_refine_ls_number_parameters 374
_refine_ls_number_reflns 5803
_refine_ls_number_restraints 6
_refine_ls_restrained_S_all 1.079
_refine_ls_R_factor_all 0.0765
_refine_ls_R_factor_gt 0.0512
_refine_ls_shift/su_max 0.000
_refine_ls_shift/su_mean 0.000
_refine_ls_structure_factor_coef Fsqd
_refine_ls_weighting_details 'w=1/[\s^2^(Fo^2^)+(0.1000P)^2^] where P=(Fo^2^+2Fc^2^)/3'
_refine_ls_weighting_scheme calc
_refine_ls_wR_factor_gt 0.1435
_refine_ls_wR_factor_ref 0.1676
_reflns_Friedel_coverage 0.917
_reflns_Friedel_fraction_full 0.996
_reflns_Friedel_fraction_max 0.996
_reflns_number_gt 4107
_reflns_number_total 5803
_reflns_threshold_expression 'I > 2\s(I)'
_cod_data_source_file d0dt00380h2.cif
_cod_data_source_block m20181025-h12
_cod_depositor_comments 'Adding full bibliography for 7703986--7703987.cif.'
_cod_original_cell_volume 2843.69(13)
_cod_database_code 7703986
_shelx_shelxl_version_number 2018/3
_chemical_oxdiff_formula 'C1 H1 O1 N1 S1 Cu1'
_shelx_space_group_comment
;
The symmetry employed for this shelxl refinement is uniquely defined
by the following loop, which should always be used as a source of
symmetry information in preference to the above space-group names.
They are only intended as comments.
;
_reflns_odcompleteness_completeness 99.64
_reflns_odcompleteness_iscentric 1
_reflns_odcompleteness_theta 26.32
_olex2_refinement_description
;
1. Fixed Uiso
 At 1.2 times of:
  All C(H) groups, All C(H,H) groups
 At 1.5 times of:
  All C(H,H,H) groups
2. Restrained distances
 H22A-H24C
 2.2 with sigma of 0.001
 C16-C15
 1.39 with sigma of 0.001
 C17-C18
 1.39 with sigma of 0.001
 C3-C4
 1.39 with sigma of 0.001
 C5-C6
 1.39 with sigma of 0.001
3. Others
 Sof(C24A)=Sof(H24D)=Sof(H24E)=Sof(H24F)=1-FVAR(1)
 Sof(C24)=Sof(H24A)=Sof(H24B)=Sof(H24C)=FVAR(1)
4.a Ternary CH refined with riding coordinates:
 C9(H9), C21(H21)
4.b Secondary CH2 refined with riding coordinates:
 C8(H8A,H8B), C20(H20A,H20B), C22(H22A,H22B), C10(H10A,H10B), C11(H11A,H11B),
 C23(H23A,H23B)
4.c Aromatic/amide H refined with riding coordinates:
 C16(H16), C7(H7), C6(H6), C15(H15), C19(H19), C3(H3), C18(H18), C4(H4)
4.d Idealised Me refined as rotating group:
 C12(H12A,H12B,H12C), C24(H24A,H24B,H24C), C24A(H24D,H24E,H24F)
;
_olex2_submission_special_instructions 'No special instructions were received'
_oxdiff_exptl_absorpt_empirical_details
;
Empirical correction (ABSPACK) includes:
- Absorption correction using spherical harmonics
- Frame scaling
;
_oxdiff_exptl_absorpt_empirical_full_max 1.206
_oxdiff_exptl_absorpt_empirical_full_min 0.861

loop_
_space_group_symop_operation_xyz
'x, y, z'
'-x, -y, z'
'-y, x, z+1/2'
'y, -x, z+1/2'

loop_
_atom_site_label
_atom_site_type_symbol
_atom_site_fract_x
_atom_site_fract_y
_atom_site_fract_z
_atom_site_U_iso_or_equiv
_atom_site_adp_type
_atom_site_occupancy
_atom_site_site_symmetry_order
_atom_site_calc_flag
_atom_site_refinement_flags_posn
_atom_site_refinement_flags_adp
_atom_site_refinement_flags_occupancy
_atom_site_disorder_assembly
_atom_site_disorder_group
Cu1 Cu 0.07836(7) 0.58741(7) 0.41184(16) 0.0506(4) Uani 1 1 d . . . . .
Cu2 Cu 0.08439(7) 0.42063(7) 0.56321(16) 0.0490(3) Uani 1 1 d . . . . .
S1 S -0.1485(3) 0.5440(3) 0.0298(3) 0.1124(12) Uani 1 1 d . . . . .
O4 O -0.0576(4) 0.5903(4) 0.4262(6) 0.0525(16) Uani 1 1 d . . . . .
O5 O 0.0830(6) 0.2892(5) 0.5849(5) 0.0711(19) Uani 1 1 d . . . . .
O8 O 0.0850(4) 0.5551(4) 0.5460(5) 0.0513(16) Uani 1 1 d . . . . .
O1 O 0.2094(4) 0.5843(6) 0.3935(5) 0.075(2) Uani 1 1 d . . . . .
N3 N 0.1262(5) 0.4514(5) 0.6919(6) 0.0515(16) Uani 1 1 d . . . . .
C1 C 0.2143(6) 0.6413(6) 0.2326(7) 0.056(2) Uani 1 1 d . . . . .
N2 N 0.0526(5) 0.6457(5) 0.2887(6) 0.0520(18) Uani 1 1 d . . . . .
N1 N 0.4145(8) 0.6451(8) 0.0643(10) 0.095(3) Uani 1 1 d . . . . .
C16 C 0.0925(8) 0.0977(8) 0.7523(7) 0.087(4) Uani 1 1 d D . . . .
H16 H 0.084922 0.032994 0.752464 0.105 Uiso 1 1 calc R . . . .
C7 C 0.1137(7) 0.6674(7) 0.2262(7) 0.061(2) Uani 1 1 d . . . . .
H7 H 0.094225 0.701754 0.173229 0.074 Uiso 1 1 calc R . . . .
O2 O 0.4960(7) 0.6224(8) 0.0666(10) 0.122(3) Uani 1 1 d . . . . .
C14 C 0.0961(6) 0.2471(6) 0.6651(8) 0.056(2) Uani 1 1 d . . . . .
C6 C 0.2684(6) 0.6584(7) 0.1524(8) 0.067(2) Uani 1 1 d D . . . .
H6 H 0.241627 0.686583 0.098953 0.080 Uiso 1 1 calc R . . . .
C2 C 0.2544(7) 0.5993(7) 0.3163(8) 0.062(2) Uani 1 1 d . . . . .
C8 C -0.0897(8) 0.6701(8) 0.3751(8) 0.066(3) Uani 1 1 d . . . . .
H8A H -0.071448 0.726874 0.408559 0.080 Uiso 1 1 calc R . . . .
H8B H -0.157458 0.668959 0.370344 0.080 Uiso 1 1 calc R . . . .
C20 C 0.1521(7) 0.5976(6) 0.6109(7) 0.056(2) Uani 1 1 d . . . . .
H20A H 0.142136 0.664762 0.614051 0.068 Uiso 1 1 calc R . . . .
H20B H 0.215455 0.586173 0.588666 0.068 Uiso 1 1 calc R . . . .
C15 C 0.0808(7) 0.1492(7) 0.6686(7) 0.069(3) Uani 1 1 d D . . . .
H15 H 0.062301 0.118260 0.613100 0.083 Uiso 1 1 calc R . . . .
C19 C 0.1324(6) 0.3910(7) 0.7595(7) 0.059(2) Uani 1 1 d . . . . .
H19 H 0.147734 0.414014 0.819776 0.071 Uiso 1 1 calc R . . . .
C5 C 0.3626(6) 0.6339(8) 0.1510(9) 0.074(3) Uani 1 1 d D . . . .
C9 C -0.0457(7) 0.6686(7) 0.2741(8) 0.064(3) Uani 1 1 d . . . . .
H9 H -0.049804 0.731746 0.246859 0.076 Uiso 1 1 calc R . . . .
C21 C 0.1379(6) 0.5547(6) 0.7068(7) 0.055(2) Uani 1 1 d . . . . .
H21 H 0.078130 0.578450 0.731480 0.066 Uiso 1 1 calc R . . . .
O7 O 0.1106(8) 0.0101(7) 0.9236(10) 0.129(4) Uani 1 1 d . . . . .
C17 C 0.1154(8) 0.1451(6) 0.8346(9) 0.078(3) Uani 1 1 d D . . . .
C3 C 0.3504(7) 0.5782(7) 0.3129(6) 0.069(3) Uani 1 1 d D . . . .
H3 H 0.379962 0.554054 0.366873 0.083 Uiso 1 1 calc R . . . .
C13 C 0.1189(7) 0.2945(7) 0.7525(7) 0.059(2) Uani 1 1 d . . . . .
O6 O 0.1401(14) 0.1359(9) 0.9964(11) 0.179(7) Uani 1 1 d . . . . .
N4 N 0.1233(10) 0.0932(10) 0.9227(12) 0.118(4) Uani 1 1 d . . . . .
C18 C 0.1297(8) 0.2414(6) 0.8369(8) 0.077(3) Uani 1 1 d D . . . .
H18 H 0.146269 0.270645 0.893898 0.092 Uiso 1 1 calc R . . . .
C12 C -0.2644(11) 0.5873(13) 0.0394(14) 0.131(6) Uani 1 1 d . . . . .
H12A H -0.306678 0.545013 0.007814 0.196 Uiso 1 1 calc GR . . . .
H12B H -0.268104 0.647835 0.009706 0.196 Uiso 1 1 calc GR . . . .
H12C H -0.281225 0.592404 0.105728 0.196 Uiso 1 1 calc GR . . . .
C22 C 0.2129(7) 0.5803(6) 0.7801(7) 0.065(2) Uani 1 1 d . . . . .
H22A H 0.194147 0.557248 0.842631 0.079 Uiso 1 1 calc DR . . . .
H22B H 0.271213 0.549743 0.762909 0.079 Uiso 1 1 calc R . . . .
S2 S 0.1378(3) 0.7627(2) 0.8035(3) 0.1076(11) Uani 1 1 d . . . . .
C10 C -0.0931(7) 0.6024(8) 0.2082(8) 0.073(3) Uani 1 1 d . . . . .
H10A H -0.072747 0.539467 0.224323 0.088 Uiso 1 1 calc R . . . .
H10B H -0.159910 0.605550 0.220356 0.088 Uiso 1 1 calc R . . . .
C24 C 0.1003(11) 0.6704(10) 0.9088(10) 0.041(5) Uani 0.47(2) 1 d . . P A 1
H24A H 0.082705 0.611737 0.880412 0.062 Uiso 0.47(2) 1 calc GR . P A 1
H24B H 0.048330 0.695323 0.944231 0.062 Uiso 0.47(2) 1 calc GR . P A 1
H24C H 0.152374 0.660807 0.951269 0.062 Uiso 0.47(2) 1 calc DGR . P A 1
C11 C -0.0778(10) 0.6165(11) 0.1043(10) 0.104(4) Uani 1 1 d . . . . .
H11A H -0.012444 0.604497 0.089898 0.124 Uiso 1 1 calc R . . . .
H11B H -0.090521 0.681550 0.088887 0.124 Uiso 1 1 calc R . . . .
C23 C 0.2284(10) 0.6829(9) 0.7857(14) 0.125(6) Uani 1 1 d . . . . .
H23A H 0.259464 0.700988 0.726749 0.150 Uiso 1 1 calc R . . . .
H23B H 0.273206 0.693136 0.836973 0.150 Uiso 1 1 calc R . . . .
C4 C 0.4016(7) 0.5932(7) 0.2297(6) 0.071(3) Uani 1 1 d D . . . .
H4 H 0.464054 0.574849 0.227609 0.086 Uiso 1 1 calc R . . . .
C24A C 0.1222(12) 0.7566(15) 0.9270(15) 0.074(7) Uani 0.53(2) 1 d . . P A 2
H24D H 0.071839 0.797214 0.945630 0.110 Uiso 0.53(2) 1 calc GR . P A 2
H24E H 0.178820 0.775804 0.958575 0.110 Uiso 0.53(2) 1 calc GR . P A 2
H24F H 0.107513 0.693336 0.944930 0.110 Uiso 0.53(2) 1 calc GR . P A 2
O3 O 0.3783(8) 0.6865(14) -0.0020(10) 0.182(7) Uani 1 1 d . . . . .

loop_
_atom_site_aniso_label
_atom_site_aniso_U_11
_atom_site_aniso_U_22
_atom_site_aniso_U_33
_atom_site_aniso_U_23
_atom_site_aniso_U_13
_atom_site_aniso_U_12
Cu1 0.0589(7) 0.0623(7) 0.0307(7) 0.0070(5) 0.0002(5) 0.0045(5)
Cu2 0.0622(7) 0.0546(6) 0.0301(6) 0.0012(5) -0.0063(5) -0.0018(4)
S1 0.158(3) 0.125(3) 0.0543(17) 0.0022(17) -0.024(2) -0.014(3)
O4 0.063(4) 0.059(3) 0.036(4) 0.003(3) 0.001(3) 0.005(3)
O5 0.105(5) 0.064(4) 0.045(5) 0.001(3) -0.012(4) 0.000(4)
O8 0.067(4) 0.056(3) 0.031(4) 0.004(3) -0.008(3) -0.010(3)
O1 0.059(4) 0.117(6) 0.050(5) 0.032(4) 0.003(3) 0.012(4)
N3 0.059(4) 0.062(4) 0.034(4) 0.003(3) -0.004(3) -0.005(4)
C1 0.055(5) 0.058(5) 0.054(6) 0.007(4) 0.002(4) 0.000(4)
N2 0.057(4) 0.064(4) 0.036(4) 0.009(3) -0.002(3) 0.003(3)
N1 0.078(7) 0.117(8) 0.091(8) 0.024(7) 0.030(6) -0.009(6)
C16 0.075(7) 0.069(8) 0.118(12) 0.031(8) -0.006(7) 0.009(6)
C7 0.077(6) 0.065(6) 0.042(5) 0.014(4) -0.002(4) 0.006(5)
O2 0.092(6) 0.139(8) 0.134(9) 0.035(7) 0.053(6) 0.000(6)
C14 0.055(5) 0.059(5) 0.054(6) 0.011(5) -0.002(5) -0.004(4)
C6 0.076(6) 0.076(6) 0.049(5) 0.010(4) 0.004(5) -0.005(5)
C2 0.062(6) 0.074(6) 0.049(5) 0.015(5) -0.002(5) -0.004(5)
C8 0.075(6) 0.085(7) 0.039(5) 0.013(5) 0.003(4) 0.023(5)
C20 0.072(6) 0.051(5) 0.046(5) 0.001(4) -0.011(4) -0.008(4)
C15 0.071(6) 0.058(6) 0.079(8) 0.002(6) -0.018(6) 0.000(5)
C19 0.065(6) 0.076(6) 0.036(4) 0.015(4) -0.010(4) -0.011(5)
C5 0.073(7) 0.077(6) 0.073(7) 0.019(6) 0.029(6) 0.001(5)
C9 0.062(5) 0.078(6) 0.051(6) 0.019(5) 0.005(4) 0.006(5)
C21 0.063(5) 0.061(5) 0.040(5) -0.010(4) -0.009(4) -0.003(4)
O7 0.165(9) 0.097(7) 0.126(9) 0.063(7) 0.006(8) 0.006(6)
C17 0.090(8) 0.075(7) 0.070(8) 0.031(6) -0.008(6) 0.010(6)
C3 0.067(6) 0.079(7) 0.062(7) 0.018(6) 0.007(6) 0.012(5)
C13 0.068(6) 0.068(6) 0.042(5) 0.010(4) -0.004(4) 0.010(4)
O6 0.32(2) 0.123(9) 0.093(9) 0.051(8) -0.050(11) -0.017(11)
N4 0.151(11) 0.102(9) 0.101(10) 0.047(9) -0.012(9) -0.008(8)
C18 0.087(7) 0.087(7) 0.055(7) 0.023(5) -0.007(5) 0.005(6)
C12 0.122(12) 0.163(15) 0.108(13) 0.009(11) 0.011(9) -0.028(11)
C22 0.072(6) 0.074(6) 0.050(5) -0.007(4) -0.021(4) -0.006(5)
S2 0.129(3) 0.092(2) 0.101(3) -0.0109(18) -0.033(2) -0.0020(19)
C10 0.084(7) 0.095(7) 0.041(5) 0.009(5) -0.006(4) 0.005(5)
C24 0.046(8) 0.052(9) 0.026(8) -0.016(6) 0.017(6) -0.023(7)
C11 0.113(10) 0.140(11) 0.057(7) 0.020(8) -0.005(6) -0.014(8)
C23 0.121(11) 0.087(8) 0.166(14) -0.042(9) -0.077(11) 0.004(7)
C4 0.055(6) 0.068(6) 0.091(8) 0.003(6) 0.021(6) 0.006(5)
C24A 0.064(11) 0.101(16) 0.055(12) 0.003(10) 0.005(9) -0.017(9)
O3 0.117(8) 0.33(2) 0.100(9) 0.109(12) 0.032(7) -0.001(10)

loop_
_atom_type_symbol
_atom_type_description
_atom_type_scat_dispersion_real
_atom_type_scat_dispersion_imag
_atom_type_scat_source
C C 0.0033 0.0016 'International Tables Vol C Tables 4.2.6.8 and 6.1.1.4'
H H 0.0000 0.0000 'International Tables Vol C Tables 4.2.6.8 and 6.1.1.4'
N N 0.0061 0.0033 'International Tables Vol C Tables 4.2.6.8 and 6.1.1.4'
O O 0.0106 0.0060 'International Tables Vol C Tables 4.2.6.8 and 6.1.1.4'
S S 0.1246 0.1234 'International Tables Vol C Tables 4.2.6.8 and 6.1.1.4'
Cu Cu 0.3201 1.2651 'International Tables Vol C Tables 4.2.6.8 and 6.1.1.4'

loop_
_geom_angle_atom_site_label_1
_geom_angle_atom_site_label_2
_geom_angle_atom_site_label_3
_geom_angle
_geom_angle_site_symmetry_1
_geom_angle_site_symmetry_3
_geom_angle_publ_flag
O8 Cu1 O4 87.4(3) . . ?
O8 Cu1 N2 165.6(3) . . ?
O1 Cu1 O4 178.1(3) . . ?
O1 Cu1 O8 94.4(3) . . ?
O1 Cu1 N2 94.4(3) . . ?
N2 Cu1 O4 83.9(3) . . ?
O5 Cu2 O4 94.3(3) . 2_565 ?
O5 Cu2 O8 177.9(3) . . ?
O5 Cu2 N3 94.5(3) . . ?
O8 Cu2 O4 87.6(3) . 2_565 ?
O8 Cu2 N3 83.7(3) . . ?
N3 Cu2 O4 169.0(3) . 2_565 ?
C12 S1 C11 106.4(8) . . ?
Cu1 O4 Cu2 107.1(3) . 2_565 ?
C8 O4 Cu1 106.6(6) . . ?
C8 O4 Cu2 119.4(6) . 2_565 ?
C14 O5 Cu2 126.9(6) . . ?
Cu1 O8 Cu2 111.0(3) . . ?
C20 O8 Cu1 122.5(5) . . ?
C20 O8 Cu2 109.9(5) . . ?
C2 O1 Cu1 127.7(6) . . ?
C19 N3 Cu2 123.3(7) . . ?
C19 N3 C21 123.5(8) . . ?
C21 N3 Cu2 112.7(5) . . ?
C6 C1 C7 116.6(8) . . ?
C6 C1 C2 120.8(8) . . ?
C2 C1 C7 122.6(9) . . ?
C7 N2 Cu1 125.5(6) . . ?
C7 N2 C9 120.8(8) . . ?
C9 N2 Cu1 113.7(6) . . ?
O2 N1 C5 116.5(12) . . ?
O2 N1 O3 124.2(12) . . ?
O3 N1 C5 118.7(11) . . ?
C15 C16 H16 120.9 . . ?
C17 C16 H16 120.9 . . ?
C17 C16 C15 118.2(11) . . ?
C1 C7 H7 117.9 . . ?
N2 C7 C1 124.1(8) . . ?
N2 C7 H7 117.9 . . ?
O5 C14 C15 118.1(9) . . ?
O5 C14 C13 123.7(8) . . ?
C15 C14 C13 118.1(9) . . ?
C1 C6 H6 119.8 . . ?
C1 C6 C5 120.5(9) . . ?
C5 C6 H6 119.8 . . ?
O1 C2 C1 124.0(9) . . ?
O1 C2 C3 119.1(9) . . ?
C3 C2 C1 116.8(9) . . ?
O4 C8 H8A 110.0 . . ?
O4 C8 H8B 110.0 . . ?
O4 C8 C9 108.4(8) . . ?
H8A C8 H8B 108.4 . . ?
C9 C8 H8A 110.0 . . ?
C9 C8 H8B 110.0 . . ?
O8 C20 H20A 110.2 . . ?
O8 C20 H20B 110.2 . . ?
O8 C20 C21 107.5(7) . . ?
H20A C20 H20B 108.5 . . ?
C21 C20 H20A 110.2 . . ?
C21 C20 H20B 110.2 . . ?
C16 C15 C14 122.2(10) . . ?
C16 C15 H15 118.9 . . ?
C14 C15 H15 118.9 . . ?
N3 C19 H19 116.4 . . ?
N3 C19 C13 127.2(10) . . ?
C13 C19 H19 116.4 . . ?
C6 C5 N1 119.0(10) . . ?
C4 C5 N1 121.4(8) . . ?
C4 C5 C6 119.5(9) . . ?
N2 C9 C8 105.5(8) . . ?
N2 C9 H9 108.5 . . ?
N2 C9 C10 112.5(8) . . ?
C8 C9 H9 108.5 . . ?
C10 C9 C8 113.0(9) . . ?
C10 C9 H9 108.5 . . ?
N3 C21 H21 107.0 . . ?
N3 C21 C22 114.0(7) . . ?
C20 C21 N3 107.1(7) . . ?
C20 C21 H21 107.0 . . ?
C20 C21 C22 114.2(8) . . ?
C22 C21 H21 107.0 . . ?
C16 C17 N4 118.7(10) . . ?
C16 C17 C18 122.7(10) . . ?
C18 C17 N4 118.6(12) . . ?
C2 C3 H3 119.7 . . ?
C4 C3 C2 120.6(9) . . ?
C4 C3 H3 119.7 . . ?
C19 C13 C14 123.8(8) . . ?
C19 C13 C18 117.3(9) . . ?
C18 C13 C14 118.9(9) . . ?
O7 N4 C17 120.4(16) . . ?
O7 N4 O6 121.0(14) . . ?
O6 N4 C17 118.6(12) . . ?
C17 C18 C13 119.8(10) . . ?
C17 C18 H18 120.1 . . ?
C13 C18 H18 120.1 . . ?
S1 C12 H12A 109.5 . . ?
S1 C12 H12B 109.5 . . ?
S1 C12 H12C 109.5 . . ?
H12A C12 H12B 109.5 . . ?
H12A C12 H12C 109.5 . . ?
H12B C12 H12C 109.5 . . ?
C21 C22 H22A 109.2 . . ?
C21 C22 H22B 109.2 . . ?
H22A C22 H22B 107.9 . . ?
C23 C22 C21 112.1(8) . . ?
C23 C22 H22A 109.2 . . ?
C23 C22 H22B 109.2 . . ?
C23 S2 C24 82.8(8) . . ?
C24A S2 C23 101.7(10) . . ?
C9 C10 H10A 108.0 . . ?
C9 C10 H10B 108.0 . . ?
H10A C10 H10B 107.3 . . ?
C11 C10 C9 117.0(10) . . ?
C11 C10 H10A 108.0 . . ?
C11 C10 H10B 108.0 . . ?
S2 C24 H24A 109.5 . . ?
S2 C24 H24B 109.5 . . ?
S2 C24 H24C 109.5 . . ?
H24A C24 H24B 109.5 . . ?
H24A C24 H24C 109.5 . . ?
H24B C24 H24C 109.5 . . ?
S1 C11 H11A 108.7 . . ?
S1 C11 H11B 108.7 . . ?
C10 C11 S1 114.2(10) . . ?
C10 C11 H11A 108.7 . . ?
C10 C11 H11B 108.7 . . ?
H11A C11 H11B 107.6 . . ?
C22 C23 S2 122.8(10) . . ?
C22 C23 H23A 106.6 . . ?
C22 C23 H23B 106.6 . . ?
S2 C23 H23A 106.6 . . ?
S2 C23 H23B 106.6 . . ?
H23A C23 H23B 106.6 . . ?
C5 C4 C3 121.7(9) . . ?
C5 C4 H4 119.1 . . ?
C3 C4 H4 119.1 . . ?
S2 C24A H24D 109.5 . . ?
S2 C24A H24E 109.5 . . ?
S2 C24A H24F 109.5 . . ?
H24D C24A H24E 109.5 . . ?
H24D C24A H24F 109.5 . . ?
H24E C24A H24F 109.5 . . ?

loop_
_geom_bond_atom_site_label_1
_geom_bond_atom_site_label_2
_geom_bond_distance
_geom_bond_site_symmetry_2
_geom_bond_publ_flag
Cu1 O4 1.951(6) . ?
Cu1 O8 1.930(7) . ?
Cu1 O1 1.888(7) . ?
Cu1 N2 1.945(7) . ?
Cu2 O4 1.956(8) 2_565 ?
Cu2 O5 1.900(7) . ?
Cu2 O8 1.934(6) . ?
Cu2 N3 1.943(8) . ?
S1 C12 1.771(16) . ?
S1 C11 1.781(15) . ?
O4 C8 1.420(12) . ?
O5 C14 1.284(11) . ?
O8 C20 1.451(11) . ?
O1 C2 1.273(12) . ?
N3 C19 1.281(11) . ?
N3 C21 1.498(11) . ?
C1 C7 1.486(13) . ?
C1 C6 1.381(13) . ?
C1 C2 1.433(13) . ?
N2 C7 1.271(11) . ?
N2 C9 1.455(11) . ?
N1 O2 1.208(13) . ?
N1 C5 1.429(15) . ?
N1 O3 1.214(15) . ?
C16 H16 0.9300 . ?
C16 C15 1.3894(15) . ?
C16 C17 1.373(16) . ?
C7 H7 0.9300 . ?
C14 C15 1.415(13) . ?
C14 C13 1.433(14) . ?
C6 H6 0.9300 . ?
C6 C5 1.3895(15) . ?
C2 C3 1.403(13) . ?
C8 H8A 0.9700 . ?
C8 H8B 0.9700 . ?
C8 C9 1.543(14) . ?
C20 H20A 0.9700 . ?
C20 H20B 0.9700 . ?
C20 C21 1.487(14) . ?
C15 H15 0.9300 . ?
C19 H19 0.9300 . ?
C19 C13 1.394(13) . ?
C5 C4 1.360(14) . ?
C9 H9 0.9800 . ?
C9 C10 1.483(15) . ?
C21 H21 0.9800 . ?
C21 C22 1.525(11) . ?
O7 N4 1.199(13) . ?
C17 N4 1.440(17) . ?
C17 C18 1.3897(15) . ?
C3 H3 0.9300 . ?
C3 C4 1.3893(15) . ?
C13 C18 1.409(13) . ?
O6 N4 1.220(18) . ?
C18 H18 0.9300 . ?
C12 H12A 0.9600 . ?
C12 H12B 0.9600 . ?
C12 H12C 0.9600 . ?
C22 H22A 0.9700 . ?
C22 H22B 0.9700 . ?
C22 C23 1.483(14) . ?
S2 C24 2.045(15) . ?
S2 C23 1.742(14) . ?
S2 C24A 1.74(2) . ?
C10 H10A 0.9700 . ?
C10 H10B 0.9700 . ?
C10 C11 1.480(16) . ?
C24 H24A 0.9600 . ?
C24 H24B 0.9600 . ?
C24 H24C 0.9600 . ?
C11 H11A 0.9700 . ?
C11 H11B 0.9700 . ?
C23 H23A 0.9700 . ?
C23 H23B 0.9700 . ?
C4 H4 0.9300 . ?
C24A H24D 0.9600 . ?
C24A H24E 0.9600 . ?
C24A H24F 0.9600 . ?

loop_
_geom_hbond_atom_site_label_D
_geom_hbond_atom_site_label_H
_geom_hbond_atom_site_label_A
_geom_hbond_distance_DH
_geom_hbond_distance_HA
_geom_hbond_distance_DA
_geom_hbond_angle_DHA
_geom_hbond_site_symmetry_A
_geom_hbond_publ_flag
C8 H8A O5 0.97 2.48 2.987(13) 112.5 2_565 yes
C8 H8A O7 0.97 2.60 3.504(16) 154.4 4_564 yes
C20 H20A S2 0.97 2.99 3.581(11) 120.4 . yes
C24 H24C S1 0.96 3.12 3.561(17) 109.7 2_566 yes
